data_4078123
loop_
_publ_author_name
'Wang, Sunewang Rixin'
'Xie, Zuowei'

_publ_section_title
;
 Reaction of Carboryne with Alkylbenzenes
;
_journal_issue 8
_journal_name_full Organometallics
_journal_page_first 3316
_journal_paper_doi 10.1021/om300129t
_journal_volume 31
_journal_year 2012
_chemical_formula_sum 'C11 H28 B20'
_chemical_formula_weight 376.53
_chemical_name_systematic
; 
 ? 
;
_space_group_IT_number 14
_symmetry_cell_setting monoclinic
_symmetry_space_group_name_Hall '-P 2ybc'
_symmetry_space_group_name_H-M 'P 1 21/c 1'
_atom_sites_solution_hydrogens geom
_atom_sites_solution_primary direct
_atom_sites_solution_secondary difmap
_audit_creation_method SHELXL-97
_cell_angle_alpha 90.00
_cell_angle_beta 105.8590(10)
_cell_angle_gamma 90.00
_cell_formula_units_Z 4
_cell_length_a 16.2191(11)
_cell_length_b 9.6468(6)
_cell_length_c 14.5023(10)
_cell_measurement_reflns_used 147
_cell_measurement_temperature 296(2)
_cell_measurement_theta_max 15
_cell_measurement_theta_min 15
_cell_volume 2182.7(3)
_computing_cell_refinement 'BRUKER KAPPA APEXII DUO DIFFRACTOMETER'
_computing_data_collection 'BRUKER KAPPA APEXII DUO DIFFRACTOMETER'
_computing_data_reduction 'BRUKER KAPPA APEXII DUO DIFFRACTOMETER'
_computing_molecular_graphics 'SIEMENS SHELXTL'
_computing_publication_material 'SIEMENS SHELXTL'
_computing_structure_refinement 'SHELXL-97 (Sheldrick, 2008)'
_computing_structure_solution 'SHELXS-97 (Sheldrick, 2008)'
_diffrn_ambient_temperature 296(2)
_diffrn_measured_fraction_theta_full 0.999
_diffrn_measured_fraction_theta_max 0.999
_diffrn_measurement_device_type 'BRUKER KAPPA APEXII DUO DIFFRACTOMETER'
_diffrn_measurement_method 'PHI & OMEGA SCAN'
_diffrn_radiation_monochromator graphite
_diffrn_radiation_source 'fine-focus sealed tube'
_diffrn_radiation_type MoK\a
_diffrn_radiation_wavelength 0.71073
_diffrn_reflns_av_R_equivalents 0.0411
_diffrn_reflns_av_sigmaI/netI 0.0276
_diffrn_reflns_limit_h_max 19
_diffrn_reflns_limit_h_min -19
_diffrn_reflns_limit_k_max 11
_diffrn_reflns_limit_k_min -11
_diffrn_reflns_limit_l_max 17
_diffrn_reflns_limit_l_min -17
_diffrn_reflns_number 24942
_diffrn_reflns_theta_full 25.25
_diffrn_reflns_theta_max 25.25
_diffrn_reflns_theta_min 2.48
_exptl_absorpt_coefficient_mu 0.051
_exptl_absorpt_correction_T_max 0.7456
_exptl_absorpt_correction_T_min 0.6659
_exptl_absorpt_correction_type multi-scan
_exptl_crystal_colour colourless
_exptl_crystal_density_diffrn 1.146
_exptl_crystal_density_method 'not measured'
_exptl_crystal_description block
_exptl_crystal_F_000 776
_exptl_crystal_size_max 0.40
_exptl_crystal_size_mid 0.30
_exptl_crystal_size_min 0.20
_refine_diff_density_max 0.364
_refine_diff_density_min -0.351
_refine_diff_density_rms 0.054
_refine_ls_extinction_method none
_refine_ls_goodness_of_fit_ref 1.102
_refine_ls_hydrogen_treatment riding
_refine_ls_matrix_type full
_refine_ls_number_parameters 280
_refine_ls_number_reflns 3951
_refine_ls_number_restraints 0
_refine_ls_restrained_S_all 1.102
_refine_ls_R_factor_all 0.0808
_refine_ls_R_factor_gt 0.0714
_refine_ls_shift/su_max 0.000
_refine_ls_shift/su_mean 0.000
_refine_ls_structure_factor_coef Fsqd
_refine_ls_weighting_details 'calc w=1/[\s^2^(Fo^2^)+(0.0956P)^2^+2.0753P] where P=(Fo^2^+2Fc^2^)/3'
_refine_ls_weighting_scheme calc
_refine_ls_wR_factor_gt 0.2004
_refine_ls_wR_factor_ref 0.2089
_reflns_number_gt 3372
_reflns_number_total 3951
_reflns_threshold_expression >2sigma(I)
_cod_data_source_file om300129t_si_001.cif
_cod_data_source_block 5a
_cod_depositor_comments
;
The following automatic conversions were performed:

'_symmetry_cell_setting' value 'Monoclinic' changed to 'monoclinic'
according to /home/saulius/struct/CIF-dictionaries/cif_core.dic
dictionary named 'cif_core.dic' version 2.4.1 from 2010-06-29.

Automatic conversion script
Id: cif_fix_values 1715 2011-07-08 13:25:40Z adriana 
;
_cod_original_sg_symbol_H-M P2(1)/c
_cod_database_code 4078123

loop_
_symmetry_equiv_pos_as_xyz
'x, y, z'
'-x, y+1/2, -z+1/2'
'-x, -y, -z'
'x, -y-1/2, z-1/2'

loop_
_atom_site_label
_atom_site_type_symbol
_atom_site_fract_x
_atom_site_fract_y
_atom_site_fract_z
_atom_site_U_iso_or_equiv
_atom_site_adp_type
_atom_site_occupancy
_atom_site_symmetry_multiplicity
_atom_site_calc_flag
_atom_site_refinement_flags
B3 B 0.19504(18) 0.6832(3) 0.3678(2) 0.0334(6) Uani 1 1 d .
H3 H 0.2483 0.6321 0.3477 0.040 Uiso 1 1 calc R
B4 B 0.1967(2) 0.7029(3) 0.4881(2) 0.0397(7) Uani 1 1 d .
H4 H 0.2516 0.6682 0.5465 0.048 Uiso 1 1 calc R
B5 B 0.1380(2) 0.8538(3) 0.5019(2) 0.0397(7) Uani 1 1 d .
H5 H 0.1556 0.9146 0.5686 0.048 Uiso 1 1 calc R
B6 B 0.09814(18) 0.9336(3) 0.3906(2) 0.0352(6) Uani 1 1 d .
H6 H 0.0879 1.0464 0.3856 0.042 Uiso 1 1 calc R
B7 B 0.09015(18) 0.6698(3) 0.2937(2) 0.0349(6) Uani 1 1 d .
H7 H 0.0754 0.6139 0.2250 0.042 Uiso 1 1 calc R
B8 B 0.12383(19) 0.5858(3) 0.4091(2) 0.0402(7) Uani 1 1 d .
H8 H 0.1298 0.4725 0.4167 0.048 Uiso 1 1 calc R
B9 B 0.0881(2) 0.6869(3) 0.4924(2) 0.0434(7) Uani 1 1 d .
H9 H 0.0718 0.6388 0.5539 0.052 Uiso 1 1 calc R
B10 B 0.0293(2) 0.8291(3) 0.4305(2) 0.0410(7) Uani 1 1 d .
H10 H -0.0257 0.8720 0.4515 0.049 Uiso 1 1 calc R
B11 B 0.03196(18) 0.8209(3) 0.3078(2) 0.0360(6) Uani 1 1 d .
H11 H -0.0196 0.8608 0.2477 0.043 Uiso 1 1 calc R
B12 B 0.02205(19) 0.6670(3) 0.3720(2) 0.0396(7) Uani 1 1 d .
H12 H -0.0376 0.6062 0.3547 0.047 Uiso 1 1 calc R
B23 B 0.38275(18) 1.1715(3) 0.3514(2) 0.0412(7) Uani 1 1 d .
H23 H 0.4107 1.1327 0.4246 0.049 Uiso 1 1 calc R
B24 B 0.4424(2) 1.1761(3) 0.2660(3) 0.0493(8) Uani 1 1 d .
H24 H 0.5090 1.1389 0.2835 0.059 Uiso 1 1 calc R
B25 B 0.3715(2) 1.1506(3) 0.1498(3) 0.0458(8) Uani 1 1 d .
H25 H 0.3930 1.0970 0.0935 0.055 Uiso 1 1 calc R
B26 B 0.26658(19) 1.1315(3) 0.1596(2) 0.0362(6) Uani 1 1 d .
H26 H 0.2195 1.0667 0.1087 0.043 Uiso 1 1 calc R
B27 B 0.3063(2) 1.3069(3) 0.3276(2) 0.0413(7) Uani 1 1 d .
H27 H 0.2840 1.3550 0.3852 0.050 Uiso 1 1 calc R
B28 B 0.4119(2) 1.3317(3) 0.3142(3) 0.0501(8) Uani 1 1 d .
H28 H 0.4591 1.3987 0.3631 0.060 Uiso 1 1 calc R
B29 B 0.4059(2) 1.3204(3) 0.1905(3) 0.0491(8) Uani 1 1 d .
H29 H 0.4495 1.3798 0.1592 0.059 Uiso 1 1 calc R
B30 B 0.2970(2) 1.2922(3) 0.1259(2) 0.0442(7) Uani 1 1 d .
H30 H 0.2700 1.3337 0.0533 0.053 Uiso 1 1 calc R
B31 B 0.23575(19) 1.2821(3) 0.2109(2) 0.0377(7) Uani 1 1 d .
H31 H 0.1683 1.3146 0.1946 0.045 Uiso 1 1 calc R
B32 B 0.3218(2) 1.4019(3) 0.2283(3) 0.0456(8) Uani 1 1 d .
H32 H 0.3105 1.5144 0.2217 0.055 Uiso 1 1 calc R
C1 C 0.19935(15) 0.8488(2) 0.42028(16) 0.0302(5) Uani 1 1 d .
C2 C 0.13916(14) 0.8300(2) 0.31247(16) 0.0281(5) Uani 1 1 d .
C11 C 0.27403(15) 0.9447(2) 0.40497(16) 0.0315(5) Uani 1 1 d .
H11A H 0.3062 0.9947 0.4624 0.038 Uiso 1 1 calc R
C12 C 0.22487(14) 1.0391(2) 0.32094(16) 0.0285(5) Uani 1 1 d .
H12A H 0.1782 1.0874 0.3386 0.034 Uiso 1 1 calc R
C13 C 0.18801(14) 0.9150(2) 0.25269(16) 0.0290(5) Uani 1 1 d .
H13A H 0.1532 0.9420 0.1888 0.035 Uiso 1 1 calc R
C14 C 0.35260(16) 0.9188(2) 0.26870(19) 0.0358(6) Uani 1 1 d .
H14A H 0.3980 0.8674 0.2508 0.043 Uiso 1 1 calc R
C15 C 0.27076(15) 0.8374(2) 0.25390(17) 0.0320(5) Uani 1 1 d .
H15A H 0.2668 0.7452 0.2246 0.038 Uiso 1 1 calc R
C16 C 0.32965(15) 0.8581(2) 0.35564(18) 0.0329(5) Uani 1 1 d .
C17 C 0.39290(17) 0.7556(3) 0.4158(2) 0.0481(7) Uani 1 1 d .
H17A H 0.4209 0.7968 0.4766 0.072 Uiso 1 1 calc R
H17B H 0.4349 0.7314 0.3831 0.072 Uiso 1 1 calc R
H17C H 0.3629 0.6736 0.4259 0.072 Uiso 1 1 calc R
C21 C 0.35363(15) 1.0710(2) 0.24876(19) 0.0350(6) Uani 1 1 d .
C22 C 0.27816(15) 1.1427(2) 0.28197(17) 0.0306(5) Uani 1 1 d .

loop_
_atom_site_aniso_label
_atom_site_aniso_U_11
_atom_site_aniso_U_22
_atom_site_aniso_U_33
_atom_site_aniso_U_23
_atom_site_aniso_U_13
_atom_site_aniso_U_12
B3 0.0373(15) 0.0235(12) 0.0376(14) 0.0036(11) 0.0071(12) 0.0020(11)
B4 0.0416(16) 0.0403(16) 0.0340(15) 0.0089(12) 0.0052(12) -0.0021(13)
B5 0.0428(16) 0.0469(17) 0.0308(14) -0.0028(12) 0.0126(12) -0.0069(13)
B6 0.0327(14) 0.0304(14) 0.0442(15) -0.0030(12) 0.0131(12) 0.0002(11)
B7 0.0386(15) 0.0274(13) 0.0359(14) -0.0013(11) 0.0055(12) -0.0066(11)
B8 0.0414(16) 0.0315(14) 0.0448(16) 0.0070(12) 0.0069(13) -0.0028(12)
B9 0.0458(17) 0.0446(17) 0.0409(16) 0.0081(13) 0.0134(13) -0.0060(14)
B10 0.0368(16) 0.0410(16) 0.0481(17) -0.0004(13) 0.0163(13) -0.0046(13)
B11 0.0292(14) 0.0345(14) 0.0424(15) 0.0038(12) 0.0067(12) -0.0029(11)
B12 0.0353(15) 0.0346(15) 0.0476(17) 0.0026(13) 0.0092(13) -0.0075(12)
B23 0.0297(14) 0.0328(15) 0.0568(19) -0.0027(13) 0.0043(13) -0.0056(11)
B24 0.0319(15) 0.0332(15) 0.085(2) 0.0061(16) 0.0202(16) -0.0020(12)
B25 0.0526(19) 0.0326(15) 0.063(2) 0.0063(14) 0.0341(16) 0.0017(13)
B26 0.0406(16) 0.0305(14) 0.0383(15) 0.0047(12) 0.0121(12) 0.0002(12)
B27 0.0430(16) 0.0249(13) 0.0565(18) -0.0099(13) 0.0147(14) -0.0038(12)
B28 0.0383(17) 0.0344(16) 0.076(2) -0.0032(15) 0.0130(16) -0.0092(13)
B29 0.0420(18) 0.0295(15) 0.083(2) 0.0058(15) 0.0290(17) -0.0031(13)
B30 0.0500(18) 0.0302(15) 0.0565(19) 0.0090(13) 0.0215(15) 0.0003(13)
B31 0.0346(15) 0.0243(13) 0.0549(17) 0.0047(12) 0.0135(13) 0.0028(11)
B32 0.0432(17) 0.0236(13) 0.072(2) -0.0005(14) 0.0191(16) -0.0008(12)
C1 0.0312(12) 0.0291(12) 0.0285(12) -0.0005(9) 0.0053(9) -0.0016(9)
C2 0.0275(11) 0.0241(11) 0.0302(11) 0.0001(9) 0.0037(9) -0.0002(9)
C11 0.0308(12) 0.0288(12) 0.0319(12) -0.0027(9) 0.0038(9) -0.0039(9)
C12 0.0261(11) 0.0233(11) 0.0359(12) -0.0015(9) 0.0078(9) -0.0004(9)
C13 0.0323(12) 0.0237(11) 0.0300(11) -0.0008(9) 0.0069(9) -0.0032(9)
C14 0.0334(13) 0.0253(12) 0.0527(15) 0.0021(11) 0.0185(11) 0.0041(10)
C15 0.0378(13) 0.0214(11) 0.0382(13) -0.0014(9) 0.0129(10) 0.0000(9)
C16 0.0290(12) 0.0255(11) 0.0431(14) 0.0037(10) 0.0079(10) 0.0030(9)
C17 0.0344(14) 0.0447(15) 0.0608(17) 0.0106(13) 0.0055(12) 0.0094(12)
C21 0.0327(13) 0.0252(12) 0.0502(15) 0.0015(10) 0.0164(11) 0.0015(9)
C22 0.0271(12) 0.0237(11) 0.0409(13) -0.0018(10) 0.0091(10) 0.0010(9)

loop_
_atom_type_symbol
_atom_type_description
_atom_type_scat_dispersion_real
_atom_type_scat_dispersion_imag
_atom_type_scat_source
C C 0.0033 0.0016 'International Tables Vol C Tables 4.2.6.8 and 6.1.1.4'
H H 0.0000 0.0000 'International Tables Vol C Tables 4.2.6.8 and 6.1.1.4'
B B 0.0013 0.0007 'International Tables Vol C Tables 4.2.6.8 and 6.1.1.4'

loop_
_geom_angle_atom_site_label_1
_geom_angle_atom_site_label_2
_geom_angle_atom_site_label_3
_geom_angle
B8 B3 B4 62.56(17)
B8 B3 B7 62.68(16)
B4 B3 B7 111.6(2)
B8 B3 C2 106.8(2)
B4 B3 C2 103.53(19)
B7 B3 C2 58.99(14)
B8 B3 C1 107.2(2)
B4 B3 C1 58.83(15)
B7 B3 C1 104.43(19)
C2 B3 C1 54.56(13)
C1 B4 B3 60.99(15)
C1 B4 B5 59.60(15)
B3 B4 B5 109.7(2)
C1 B4 B9 105.6(2)
B3 B4 B9 106.2(2)
B5 B4 B9 60.29(18)
C1 B4 B8 105.26(19)
B3 B4 B8 57.91(16)
B5 B4 B8 107.8(2)
B9 B4 B8 59.07(17)
C1 B5 B6 61.32(15)
C1 B5 B4 58.62(15)
B6 B5 B4 109.3(2)
C1 B5 B9 104.6(2)
B6 B5 B9 106.3(2)
B4 B5 B9 59.99(17)
C1 B5 B10 104.88(19)
B6 B5 B10 57.93(16)
B4 B5 B10 107.3(2)
B9 B5 B10 59.04(17)
B10 B6 B5 62.65(17)
B10 B6 B11 62.22(17)
B5 B6 B11 111.3(2)
B10 B6 C2 106.1(2)
B5 B6 C2 103.53(19)
B11 B6 C2 58.56(15)
B10 B6 C1 106.9(2)
B5 B6 C1 59.28(15)
B11 B6 C1 103.45(19)
C2 B6 C1 53.99(13)
C2 B7 B3 60.55(14)
C2 B7 B11 58.92(14)
B3 B7 B11 109.02(19)
C2 B7 B12 104.54(19)
B3 B7 B12 106.0(2)
B11 B7 B12 59.98(16)
C2 B7 B8 104.23(19)
B3 B7 B8 57.79(15)
B11 B7 B8 107.2(2)
B12 B7 B8 59.11(16)
B3 B8 B9 108.3(2)
B3 B8 B12 108.1(2)
B9 B8 B12 60.79(18)
B3 B8 B4 59.53(16)
B9 B8 B4 60.03(18)
B12 B8 B4 108.1(2)
B3 B8 B7 59.52(16)
B9 B8 B7 108.3(2)
B12 B8 B7 59.98(16)
B4 B8 B7 106.76(19)
B8 B9 B10 108.2(2)
B8 B9 B4 60.90(17)
B10 B9 B4 108.4(2)
B8 B9 B5 108.8(2)
B10 B9 B5 60.74(17)
B4 B9 B5 59.72(17)
B8 B9 B12 59.73(17)
B10 B9 B12 59.52(17)
B4 B9 B12 108.0(2)
B5 B9 B12 108.0(2)
B6 B10 B12 108.8(2)
B6 B10 B9 108.4(2)
B12 B10 B9 60.86(17)
B6 B10 B11 59.85(16)
B12 B10 B11 60.10(16)
B9 B10 B11 108.3(2)
B6 B10 B5 59.42(16)
B12 B10 B5 108.6(2)
B9 B10 B5 60.22(18)
B11 B10 B5 106.9(2)
C2 B11 B6 61.27(15)
C2 B11 B7 58.99(15)
B6 B11 B7 110.0(2)
C2 B11 B12 104.82(19)
B6 B11 B12 106.5(2)
B7 B11 B12 60.29(16)
C2 B11 B10 104.85(19)
B6 B11 B10 57.92(16)
B7 B11 B10 107.9(2)
B12 B11 B10 59.23(17)
B10 B12 B8 108.1(2)
B10 B12 B11 60.67(16)
B8 B12 B11 108.5(2)
B10 B12 B7 108.6(2)
B8 B12 B7 60.92(16)
B11 B12 B7 59.73(16)
B10 B12 B9 59.62(18)
B8 B12 B9 59.48(17)
B11 B12 B9 107.7(2)
B7 B12 B9 108.0(2)
C21 B23 C22 54.54(14)
C21 B23 B28 105.3(2)
C22 B23 B28 105.4(2)
C21 B23 B24 59.00(17)
C22 B23 B24 103.4(2)
B28 B23 B24 61.00(19)
C21 B23 B27 103.5(2)
C22 B23 B27 59.00(15)
B28 B23 B27 61.30(18)
B24 B23 B27 109.5(2)
C21 B24 B23 59.42(16)
C21 B24 B29 104.3(2)
B23 B24 B29 107.3(2)
C21 B24 B25 58.86(17)
B23 B24 B25 108.9(2)
B29 B24 B25 60.12(19)
C21 B24 B28 104.0(2)
B23 B24 B28 58.83(18)
B29 B24 B28 59.9(2)
B25 B24 B28 108.1(2)
C21 B25 B26 59.81(16)
C21 B25 B29 104.1(2)
B26 B25 B29 107.0(2)
C21 B25 B24 58.94(17)
B26 B25 B24 109.1(2)
B29 B25 B24 59.71(19)
C21 B25 B30 104.0(2)
B26 B25 B30 58.60(17)
B29 B25 B30 59.72(18)
B24 B25 B30 107.7(2)
C21 B26 C22 54.58(14)
C21 B26 B30 105.9(2)
C22 B26 B30 105.8(2)
C21 B26 B25 59.09(16)
C22 B26 B25 103.9(2)
B30 B26 B25 61.76(17)
C21 B26 B31 103.3(2)
C22 B26 B31 58.78(15)
B30 B26 B31 61.28(17)
B25 B26 B31 109.9(2)
C22 B27 B23 59.73(15)
C22 B27 B31 58.61(15)
B23 B27 B31 108.7(2)
C22 B27 B32 104.0(2)
B23 B27 B32 106.9(2)
B31 B27 B32 59.79(17)
C22 B27 B28 104.0(2)
B23 B27 B28 58.67(17)
B31 B27 B28 107.5(2)
B32 B27 B28 59.60(19)
B23 B28 B29 108.3(2)
B23 B28 B32 108.3(2)
B29 B28 B32 60.38(19)
B23 B28 B24 60.17(18)
B29 B28 B24 59.74(19)
B32 B28 B24 108.0(3)
B23 B28 B27 60.03(17)
B29 B28 B27 108.2(2)
B32 B28 B27 59.96(18)
B24 B28 B27 107.9(2)
B24 B29 B28 60.4(2)
B24 B29 B25 60.17(19)
B28 B29 B25 108.6(2)
B24 B29 B30 108.8(2)
B28 B29 B30 108.3(2)
B25 B29 B30 60.57(18)
B24 B29 B32 108.1(2)
B28 B29 B32 59.87(19)
B25 B29 B32 108.1(2)
B30 B29 B32 59.83(18)
B26 B30 B32 108.2(2)
B26 B30 B29 107.8(2)
B32 B30 B29 60.26(19)
B26 B30 B31 60.13(16)
B32 B30 B31 59.79(17)
B29 B30 B31 107.7(2)
B26 B30 B25 59.63(17)
B32 B30 B25 107.8(2)
B29 B30 B25 59.71(18)
B31 B30 B25 107.3(2)
C22 B31 B26 59.74(15)
C22 B31 B32 104.7(2)
B26 B31 B32 107.0(2)
C22 B31 B27 59.18(15)
B26 B31 B27 109.2(2)
B32 B31 B27 60.14(18)
C22 B31 B30 104.46(19)
B26 B31 B30 58.59(16)
B32 B31 B30 59.86(18)
B27 B31 B30 108.3(2)
B28 B32 B31 108.4(2)
B28 B32 B30 108.3(2)
B31 B32 B30 60.35(17)
B28 B32 B27 60.44(19)
B31 B32 B27 60.07(17)
B30 B32 B27 108.6(2)
B28 B32 B29 59.7(2)
B31 B32 B29 107.9(2)
B30 B32 B29 59.91(19)
B27 B32 B29 108.0(2)
C11 C1 C2 102.30(17)
C11 C1 B4 134.0(2)
C2 C1 B4 111.00(18)
C11 C1 B5 132.69(19)
C2 C1 B5 110.81(19)
B4 C1 B5 61.78(17)
C11 C1 B3 114.16(18)
C2 C1 B3 62.39(14)
B4 C1 B3 60.18(15)
B5 C1 B3 110.86(18)
C11 C1 B6 112.80(18)
C2 C1 B6 62.79(14)
B4 C1 B6 110.35(19)
B5 C1 B6 59.40(16)
B3 C1 B6 112.78(18)
C13 C2 C1 102.43(17)
C13 C2 B11 131.75(19)
C1 C2 B11 112.39(19)
C13 C2 B7 131.77(19)
C1 C2 B7 112.65(18)
B11 C2 B7 62.09(15)
C13 C2 B3 113.69(18)
C1 C2 B3 63.05(14)
B11 C2 B3 111.52(18)
B7 C2 B3 60.46(15)
C13 C2 B6 113.33(18)
C1 C2 B6 63.22(15)
B11 C2 B6 60.17(15)
B7 C2 B6 111.66(18)
B3 C2 B6 113.62(18)
C16 C11 C12 101.14(18)
C16 C11 C1 108.36(18)
C12 C11 C1 101.73(17)
C22 C12 C11 116.89(18)
C22 C12 C13 115.09(18)
C11 C12 C13 94.19(17)
C15 C13 C2 108.27(18)
C15 C13 C12 100.64(17)
C2 C13 C12 102.44(17)
C21 C14 C15 122.7(2)
C21 C14 C16 123.6(2)
C15 C14 C16 60.87(15)
C14 C15 C13 118.81(19)
C14 C15 C16 60.18(16)
C13 C15 C16 105.07(18)
C17 C16 C14 116.5(2)
C17 C16 C15 127.8(2)
C14 C16 C15 58.95(16)
C17 C16 C11 118.4(2)
C14 C16 C11 118.82(19)
C15 C16 C11 103.15(18)
C14 C21 C22 108.55(19)
C14 C21 B25 127.7(2)
C22 C21 B25 112.2(2)
C14 C21 B24 127.0(2)
C22 C21 B24 112.4(2)
B25 C21 B24 62.21(19)
C14 C21 B23 113.5(2)
C22 C21 B23 63.10(15)
B25 C21 B23 113.5(2)
B24 C21 B23 61.59(18)
C14 C21 B26 115.1(2)
C22 C21 B26 62.76(15)
B25 C21 B26 61.10(17)
B24 C21 B26 112.8(2)
B23 C21 B26 115.32(19)
C12 C22 C21 112.78(18)
C12 C22 B31 124.01(19)
C21 C22 B31 111.96(19)
C12 C22 B27 125.1(2)
C21 C22 B27 111.71(19)
B31 C22 B27 62.20(16)
C12 C22 B26 115.03(19)
C21 C22 B26 62.66(16)
B31 C22 B26 61.48(16)
B27 C22 B26 113.09(19)
C12 C22 B23 116.8(2)
C21 C22 B23 62.36(16)
B31 C22 B23 112.88(19)
B27 C22 B23 61.26(16)
B26 C22 B23 114.6(2)

loop_
_geom_bond_atom_site_label_1
_geom_bond_atom_site_label_2
_geom_bond_distance
B3 B8 1.719(4)
B3 B4 1.749(4)
B3 B7 1.751(4)
B3 C2 1.753(3)
B3 C1 1.763(3)
B4 C1 1.725(4)
B4 B5 1.780(4)
B4 B9 1.785(4)
B4 B8 1.801(4)
B5 C1 1.743(4)
B5 B6 1.745(4)
B5 B9 1.791(4)
B5 B10 1.800(4)
B6 B10 1.717(4)
B6 B11 1.753(4)
B6 C2 1.772(3)
B6 C1 1.778(4)
B7 C2 1.725(3)
B7 B11 1.779(4)
B7 B12 1.788(4)
B7 B8 1.805(4)
B8 B9 1.768(5)
B8 B12 1.773(4)
B9 B10 1.769(4)
B9 B12 1.791(4)
B10 B12 1.767(4)
B10 B11 1.793(4)
B11 C2 1.724(4)
B11 B12 1.783(4)
B23 C21 1.731(4)
B23 C22 1.742(4)
B23 B28 1.744(4)
B23 B24 1.768(5)
B23 B27 1.769(4)
B24 C21 1.723(4)
B24 B29 1.771(5)
B24 B25 1.779(5)
B24 B28 1.783(5)
B25 C21 1.722(4)
B25 B26 1.757(4)
B25 B29 1.778(4)
B25 B30 1.794(4)
B26 C21 1.734(4)
B26 C22 1.736(4)
B26 B30 1.738(4)
B26 B31 1.766(4)
B27 C22 1.729(3)
B27 B31 1.781(4)
B27 B32 1.782(5)
B27 B28 1.791(4)
B28 B29 1.773(5)
B28 B32 1.776(5)
B29 B30 1.778(5)
B29 B32 1.785(4)
B30 B32 1.777(5)
B30 B31 1.786(4)
B31 C22 1.719(4)
B31 B32 1.776(4)
C1 C11 1.587(3)
C1 C2 1.611(3)
C2 C13 1.558(3)
C11 C16 1.541(3)
C11 C12 1.555(3)
C12 C22 1.527(3)
C12 C13 1.564(3)
C13 C15 1.533(3)
C14 C21 1.497(3)
C14 C15 1.506(3)
C14 C16 1.525(3)
C15 C16 1.536(3)
C16 C17 1.518(3)
C21 C22 1.591(3)
